data_4514835
loop_
_publ_author_name
'Lam, Ying-Pong'
'Wang, Xinyan'
'Tan, Fei'
'Ng, Wing-Hin'
'Tse, Ying-Lung Steve'
'Yeung, Ying-Yeung'

_publ_section_title
;
 Amide/Iminium Zwitterionic Catalysts for (Trans)esterification:
 Application in Biodiesel Synthesis
;
_journal_issue 9
_journal_name_full 'ACS Catalysis'
_journal_page_first 8083
_journal_paper_doi 10.1021/acscatal.9b01959
_journal_volume 9
_journal_year 2019
_chemical_formula_sum 'C20 H30 Cl N3 O3 S'
_chemical_formula_weight 427.98
_space_group_crystal_system orthorhombic
_space_group_IT_number 61
_space_group_name_Hall '-P 2ac 2ab'
_space_group_name_H-M_alt 'P b c a'
_symmetry_space_group_name_Hall '-P 2ac 2ab'
_symmetry_space_group_name_H-M 'P b c a'
_atom_sites_solution_hydrogens mixed
_audit_creation_method SHELXL-2014/6
_cell_angle_alpha 90
_cell_angle_beta 90
_cell_angle_gamma 90
_cell_formula_units_Z 8
_cell_length_a 15.2153(13)
_cell_length_b 14.9228(13)
_cell_length_c 18.7632(15)
_cell_measurement_reflns_used 9562
_cell_measurement_temperature 100(2)
_cell_measurement_theta_max 31.00
_cell_measurement_theta_min 2.73
_cell_volume 4260.3(6)
_computing_cell_refinement 'Bruker SAINT'
_computing_data_collection 'Bruker APEX2'
_computing_data_reduction 'Bruker SAINT'
_computing_molecular_graphics 'Bruker SHELXTL'
_computing_publication_material 'Bruker SHELXTL'
_computing_structure_refinement 'SHELXL-2014/6 (Sheldrick, 2014)'
_computing_structure_solution 'SHELXS-97 (Sheldrick 2008)'
_diffrn_ambient_temperature 100(2)
_diffrn_measured_fraction_theta_full 1.000
_diffrn_measured_fraction_theta_max 1.000
_diffrn_measurement_device_type 'Bruker D8 Venture'
_diffrn_measurement_method '\f and \w scans'
_diffrn_radiation_type MoK\a
_diffrn_radiation_wavelength 0.71073
_diffrn_reflns_av_R_equivalents 0.0326
_diffrn_reflns_av_unetI/netI 0.0111
_diffrn_reflns_Laue_measured_fraction_full 1.000
_diffrn_reflns_Laue_measured_fraction_max 1.000
_diffrn_reflns_limit_h_max 20
_diffrn_reflns_limit_h_min -20
_diffrn_reflns_limit_k_max 19
_diffrn_reflns_limit_k_min -19
_diffrn_reflns_limit_l_max 25
_diffrn_reflns_limit_l_min -25
_diffrn_reflns_number 110337
_diffrn_reflns_point_group_measured_fraction_full 1.000
_diffrn_reflns_point_group_measured_fraction_max 1.000
_diffrn_reflns_theta_full 25.242
_diffrn_reflns_theta_max 28.291
_diffrn_reflns_theta_min 2.198
_diffrn_source 'Sealed Microfocusing Source'
_exptl_absorpt_coefficient_mu 0.303
_exptl_absorpt_correction_T_max 0.7464
_exptl_absorpt_correction_T_min 0.7186
_exptl_absorpt_correction_type multi-scan
_exptl_absorpt_process_details 'Sadabs, (Sheldrick 2012)'
_exptl_crystal_colour Colourless
_exptl_crystal_density_diffrn 1.335
_exptl_crystal_density_meas ?
_exptl_crystal_density_method 'Not Measured'
_exptl_crystal_description Block
_exptl_crystal_F_000 1824
_exptl_crystal_size_max 0.390
_exptl_crystal_size_mid 0.290
_exptl_crystal_size_min 0.150
_refine_diff_density_max 0.633
_refine_diff_density_min -0.392
_refine_diff_density_rms 0.056
_refine_ls_extinction_method none
_refine_ls_goodness_of_fit_ref 1.029
_refine_ls_hydrogen_treatment mixed
_refine_ls_matrix_type full
_refine_ls_number_parameters 268
_refine_ls_number_reflns 5290
_refine_ls_number_restraints 0
_refine_ls_restrained_S_all 1.029
_refine_ls_R_factor_all 0.0420
_refine_ls_R_factor_gt 0.0365
_refine_ls_shift/su_max 0.000
_refine_ls_shift/su_mean 0.000
_refine_ls_structure_factor_coef Fsqd
_refine_ls_weighting_details 'w=1/[\s^2^(Fo^2^)+(0.0563P)^2^+2.2852P] where P=(Fo^2^+2Fc^2^)/3'
_refine_ls_weighting_scheme calc
_refine_ls_wR_factor_gt 0.0976
_refine_ls_wR_factor_ref 0.1020
_reflns_Friedel_coverage 0.000
_reflns_number_gt 4672
_reflns_number_total 5290
_reflns_threshold_expression 'I > 2\s(I)'
_cod_data_source_file cs9b01959_si_001.cif
_cod_data_source_block F092
_cod_depositor_comments
;
The following automatic conversions were performed:

'_exptl_absorpt_correction_type' value 'Multi-scan' changed to
'multi-scan' according to
/home/data/users/saulius/crontab/automatic-downloads/current/ACS/lib/dictionaries/cif_core.dic
dictionary named 'cif_core.dic' version 2.4.2 from 2011-04-26.

'_exptl_crystal_density_meas' value 'Not Measured' was changed to '?'
- the value is perceived as not measured.

Automatic conversion script
Id: cif_fix_values 4973 2017-02-22 13:04:09Z antanas 
;
_cod_database_code 4514835
_shelx_space_group_comment
; 
The symmetry employed for this shelxl refinement is uniquely defined 
by the following loop, which should always be used as a source of 
symmetry information in preference to the above space-group names. 
They are only intended as comments. 
;
_shelx_estimated_absorpt_t_min 0.891
_shelx_estimated_absorpt_t_max 0.956
_shelxl_version_number 2014/6

loop_
_space_group_symop_operation_xyz
'x, y, z'
'x+1/2, -y+1/2, -z'
'-x, y+1/2, -z+1/2'
'-x+1/2, -y, z+1/2'
'-x, -y, -z'
'-x-1/2, y-1/2, z'
'x, -y-1/2, z-1/2'
'x-1/2, y, -z-1/2'

loop_
_atom_site_label
_atom_site_type_symbol
_atom_site_fract_x
_atom_site_fract_y
_atom_site_fract_z
_atom_site_U_iso_or_equiv
_atom_site_adp_type
_atom_site_occupancy
_atom_site_site_symmetry_order
_atom_site_calc_flag
_atom_site_refinement_flags_posn
_atom_site_refinement_flags_adp
Cl1 Cl 0.12371(2) 0.26639(3) 0.32092(2) 0.02923(10) Uani 1 1 d . .
S1 S 0.11508(2) 0.61021(2) 0.18078(2) 0.01948(9) Uani 1 1 d . .
O1 O 0.05114(6) 0.56924(7) 0.13496(6) 0.0291(2) Uani 1 1 d . .
O2 O 0.13971(7) 0.56488(7) 0.24551(5) 0.0287(2) Uani 1 1 d . .
N1 N 0.07981(7) 0.71011(7) 0.19768(6) 0.0190(2) Uani 1 1 d . .
H1N H 0.0252(12) 0.7179(11) 0.1898(9) 0.024(4) Uiso 1 1 d . .
N2 N 0.16960(7) 0.87468(7) 0.17358(5) 0.0177(2) Uani 1 1 d . .
N3 N 0.30863(7) 0.89665(7) -0.01483(6) 0.0203(2) Uani 1 1 d . .
C1 C 0.21346(8) 0.62458(8) 0.13301(7) 0.0176(2) Uani 1 1 d . .
C2 C 0.29320(9) 0.61533(9) 0.16790(7) 0.0208(3) Uani 1 1 d . .
H2 H 0.2949 0.6060 0.2180 0.025 Uiso 1 1 calc R U
C3 C 0.37052(9) 0.61981(9) 0.12894(8) 0.0238(3) Uani 1 1 d . .
H3 H 0.4252 0.6129 0.1527 0.029 Uiso 1 1 calc R U
C4 C 0.36939(9) 0.63420(9) 0.05590(8) 0.0236(3) Uani 1 1 d . .
C5 C 0.28843(9) 0.64651(9) 0.02217(7) 0.0250(3) Uani 1 1 d . .
H5 H 0.2868 0.6586 -0.0275 0.030 Uiso 1 1 calc R U
C6 C 0.21051(9) 0.64136(9) 0.06006(7) 0.0228(3) Uani 1 1 d . .
H6 H 0.1557 0.6492 0.0366 0.027 Uiso 1 1 calc R U
C7 C 0.45316(10) 0.63221(11) 0.01344(9) 0.0332(3) Uani 1 1 d . .
H7A H 0.5031 0.6438 0.0451 0.050 Uiso 1 1 calc R U
H7B H 0.4509 0.6783 -0.0237 0.050 Uiso 1 1 calc R U
H7C H 0.4600 0.5732 -0.0088 0.050 Uiso 1 1 calc R U
C8 C 0.11767(8) 0.75984(8) 0.25807(7) 0.0174(2) Uani 1 1 d . .
H8 H 0.1797 0.7397 0.2652 0.021 Uiso 1 1 calc R U
C9 C 0.06637(9) 0.74380(9) 0.32693(7) 0.0215(3) Uani 1 1 d . .
H9A H 0.0037 0.7585 0.3191 0.026 Uiso 1 1 calc R U
H9B H 0.0703 0.6797 0.3401 0.026 Uiso 1 1 calc R U
C10 C 0.10227(10) 0.80089(9) 0.38761(7) 0.0251(3) Uani 1 1 d . .
H10A H 0.0671 0.7902 0.4312 0.030 Uiso 1 1 calc R U
H10B H 0.1638 0.7833 0.3977 0.030 Uiso 1 1 calc R U
C11 C 0.09895(10) 0.89971(9) 0.36842(7) 0.0264(3) Uani 1 1 d . .
H11A H 0.1231 0.9357 0.4082 0.032 Uiso 1 1 calc R U
H11B H 0.0372 0.9181 0.3608 0.032 Uiso 1 1 calc R U
C12 C 0.15225(10) 0.91737(9) 0.30083(7) 0.0251(3) Uani 1 1 d . .
H12A H 0.1479 0.9815 0.2879 0.030 Uiso 1 1 calc R U
H12B H 0.2149 0.9032 0.3096 0.030 Uiso 1 1 calc R U
C13 C 0.11789(8) 0.85980(9) 0.23952(7) 0.0189(2) Uani 1 1 d . .
H13 H 0.0558 0.8782 0.2297 0.023 Uiso 1 1 calc R U
C14 C 0.25812(8) 0.86177(9) 0.17290(7) 0.0198(2) Uani 1 1 d . .
H14 H 0.2872 0.8462 0.2160 0.024 Uiso 1 1 calc R U
C15 C 0.30608(8) 0.87060(9) 0.11213(7) 0.0201(2) Uani 1 1 d . .
H15 H 0.3680 0.8630 0.1136 0.024 Uiso 1 1 calc R U
C16 C 0.26416(8) 0.89102(8) 0.04662(6) 0.0171(2) Uani 1 1 d . .
C17 C 0.17193(8) 0.90443(8) 0.04963(7) 0.0194(2) Uani 1 1 d . .
H17 H 0.1406 0.9194 0.0075 0.023 Uiso 1 1 calc R U
C18 C 0.12798(8) 0.89605(9) 0.11231(7) 0.0200(3) Uani 1 1 d . .
H18 H 0.0662 0.9055 0.1131 0.024 Uiso 1 1 calc R U
C19 C 0.40383(9) 0.88668(10) -0.01577(8) 0.0286(3) Uani 1 1 d . .
H19A H 0.4307 0.9344 0.0127 0.043 Uiso 1 1 calc R U
H19B H 0.4251 0.8906 -0.0650 0.043 Uiso 1 1 calc R U
H19C H 0.4198 0.8283 0.0043 0.043 Uiso 1 1 calc R U
C20 C 0.26198(10) 0.91059(10) -0.08195(7) 0.0255(3) Uani 1 1 d . .
H20A H 0.2139 0.8671 -0.0859 0.038 Uiso 1 1 calc R U
H20B H 0.3028 0.9025 -0.1218 0.038 Uiso 1 1 calc R U
H20C H 0.2379 0.9715 -0.0831 0.038 Uiso 1 1 calc R U
O1W O 0.07493(8) 0.46540(9) 0.36116(7) 0.0399(3) Uani 1 1 d . .
H1A H 0.0925(14) 0.4955(15) 0.3251(11) 0.042(6) Uiso 1 1 d . .
H1B H 0.0917(15) 0.4101(17) 0.3507(13) 0.055(6) Uiso 1 1 d . .

loop_
_atom_site_aniso_label
_atom_site_aniso_U_11
_atom_site_aniso_U_22
_atom_site_aniso_U_33
_atom_site_aniso_U_23
_atom_site_aniso_U_13
_atom_site_aniso_U_12
Cl1 0.02426(17) 0.0349(2) 0.02848(19) 0.00798(13) 0.00115(12) -0.00432(13)
S1 0.01973(16) 0.01624(15) 0.02247(17) -0.00066(11) -0.00016(11) -0.00317(11)
O1 0.0230(5) 0.0250(5) 0.0393(6) -0.0093(4) -0.0038(4) -0.0062(4)
O2 0.0355(5) 0.0230(5) 0.0275(5) 0.0076(4) 0.0038(4) -0.0008(4)
N1 0.0165(5) 0.0194(5) 0.0212(5) -0.0043(4) -0.0008(4) -0.0007(4)
N2 0.0191(5) 0.0175(5) 0.0165(5) 0.0004(4) 0.0006(4) -0.0014(4)
N3 0.0218(5) 0.0207(5) 0.0184(5) 0.0022(4) 0.0029(4) 0.0002(4)
C1 0.0197(6) 0.0144(5) 0.0187(6) -0.0017(4) -0.0011(4) 0.0002(4)
C2 0.0236(6) 0.0185(6) 0.0204(6) -0.0012(5) -0.0056(5) 0.0000(5)
C3 0.0202(6) 0.0224(6) 0.0288(7) -0.0056(5) -0.0051(5) 0.0009(5)
C4 0.0234(6) 0.0191(6) 0.0283(7) -0.0083(5) 0.0024(5) -0.0010(5)
C5 0.0303(7) 0.0255(7) 0.0193(6) -0.0026(5) 0.0005(5) 0.0017(5)
C6 0.0230(6) 0.0255(6) 0.0199(6) -0.0009(5) -0.0050(5) 0.0033(5)
C7 0.0274(7) 0.0346(8) 0.0376(8) -0.0139(6) 0.0088(6) -0.0035(6)
C8 0.0174(5) 0.0175(5) 0.0173(6) -0.0012(4) 0.0004(4) -0.0015(4)
C9 0.0224(6) 0.0225(6) 0.0196(6) 0.0002(5) 0.0035(5) -0.0039(5)
C10 0.0319(7) 0.0252(7) 0.0181(6) 0.0004(5) 0.0029(5) -0.0028(5)
C11 0.0374(8) 0.0219(6) 0.0198(6) -0.0034(5) 0.0053(6) -0.0002(5)
C12 0.0371(7) 0.0188(6) 0.0193(6) -0.0026(5) 0.0039(5) -0.0060(5)
C13 0.0197(6) 0.0196(6) 0.0173(6) 0.0003(5) 0.0033(4) 0.0004(4)
C14 0.0200(6) 0.0206(6) 0.0189(6) 0.0026(5) -0.0028(5) -0.0013(5)
C15 0.0172(5) 0.0213(6) 0.0219(6) 0.0035(5) -0.0010(5) -0.0009(5)
C16 0.0207(6) 0.0130(5) 0.0175(6) 0.0000(4) 0.0010(4) -0.0012(4)
C17 0.0191(6) 0.0213(6) 0.0179(6) 0.0000(4) -0.0017(5) 0.0013(5)
C18 0.0187(6) 0.0214(6) 0.0198(6) -0.0007(5) -0.0011(4) 0.0013(5)
C19 0.0227(7) 0.0330(7) 0.0300(7) 0.0065(6) 0.0082(6) 0.0015(6)
C20 0.0312(7) 0.0285(7) 0.0169(6) 0.0009(5) 0.0015(5) -0.0035(5)
O1W 0.0406(7) 0.0396(7) 0.0396(7) 0.0127(5) 0.0165(5) -0.0009(5)

loop_
_atom_type_symbol
_atom_type_description
_atom_type_scat_dispersion_real
_atom_type_scat_dispersion_imag
_atom_type_scat_source
C C 0.0033 0.0016 'International Tables Vol C Tables 4.2.6.8 and 6.1.1.4'
H H 0.0000 0.0000 'International Tables Vol C Tables 4.2.6.8 and 6.1.1.4'
N N 0.0061 0.0033 'International Tables Vol C Tables 4.2.6.8 and 6.1.1.4'
O O 0.0106 0.0060 'International Tables Vol C Tables 4.2.6.8 and 6.1.1.4'
S S 0.1246 0.1234 'International Tables Vol C Tables 4.2.6.8 and 6.1.1.4'
Cl Cl 0.1484 0.1585 'International Tables Vol C Tables 4.2.6.8 and 6.1.1.4'

loop_
_geom_angle_atom_site_label_1
_geom_angle_atom_site_label_2
_geom_angle_atom_site_label_3
_geom_angle
O1 S1 O2 118.79(6)
O1 S1 N1 106.59(6)
O2 S1 N1 110.75(6)
O1 S1 C1 108.89(6)
O2 S1 C1 105.41(6)
N1 S1 C1 105.68(6)
C8 N1 S1 119.09(9)
C8 N1 H1N 116.5(11)
S1 N1 H1N 114.6(11)
C18 N2 C14 119.31(11)
C18 N2 C13 119.78(11)
C14 N2 C13 120.78(10)
C16 N3 C19 120.43(11)
C16 N3 C20 120.37(11)
C19 N3 C20 119.18(11)
C2 C1 C6 120.70(12)
C2 C1 S1 119.52(10)
C6 C1 S1 119.72(10)
C1 C2 C3 119.28(12)
C1 C2 H2 120.4
C3 C2 H2 120.4
C2 C3 C4 121.17(12)
C2 C3 H3 119.4
C4 C3 H3 119.4
C3 C4 C5 118.61(12)
C3 C4 C7 120.66(13)
C5 C4 C7 120.67(13)
C6 C5 C4 121.01(13)
C6 C5 H5 119.5
C4 C5 H5 119.5
C5 C6 C1 119.16(12)
C5 C6 H6 120.4
C1 C6 H6 120.4
C4 C7 H7A 109.5
C4 C7 H7B 109.5
H7A C7 H7B 109.5
C4 C7 H7C 109.5
H7A C7 H7C 109.5
H7B C7 H7C 109.5
N1 C8 C9 111.84(10)
N1 C8 C13 108.47(10)
C9 C8 C13 110.23(10)
N1 C8 H8 108.7
C9 C8 H8 108.7
C13 C8 H8 108.7
C10 C9 C8 111.16(11)
C10 C9 H9A 109.4
C8 C9 H9A 109.4
C10 C9 H9B 109.4
C8 C9 H9B 109.4
H9A C9 H9B 108.0
C11 C10 C9 110.73(11)
C11 C10 H10A 109.5
C9 C10 H10A 109.5
C11 C10 H10B 109.5
C9 C10 H10B 109.5
H10A C10 H10B 108.1
C10 C11 C12 110.27(11)
C10 C11 H11A 109.6
C12 C11 H11A 109.6
C10 C11 H11B 109.6
C12 C11 H11B 109.6
H11A C11 H11B 108.1
C13 C12 C11 110.26(11)
C13 C12 H12A 109.6
C11 C12 H12A 109.6
C13 C12 H12B 109.6
C11 C12 H12B 109.6
H12A C12 H12B 108.1
N2 C13 C12 111.25(10)
N2 C13 C8 109.67(10)
C12 C13 C8 112.15(10)
N2 C13 H13 107.9
C12 C13 H13 107.9
C8 C13 H13 107.9
C15 C14 N2 121.68(11)
C15 C14 H14 119.2
N2 C14 H14 119.2
C14 C15 C16 120.41(12)
C14 C15 H15 119.8
C16 C15 H15 119.8
N3 C16 C15 122.17(12)
N3 C16 C17 121.68(11)
C15 C16 C17 116.15(11)
C18 C17 C16 120.56(12)
C18 C17 H17 119.7
C16 C17 H17 119.7
N2 C18 C17 121.85(12)
N2 C18 H18 119.1
C17 C18 H18 119.1
N3 C19 H19A 109.5
N3 C19 H19B 109.5
H19A C19 H19B 109.5
N3 C19 H19C 109.5
H19A C19 H19C 109.5
H19B C19 H19C 109.5
N3 C20 H20A 109.5
N3 C20 H20B 109.5
H20A C20 H20B 109.5
N3 C20 H20C 109.5
H20A C20 H20C 109.5
H20B C20 H20C 109.5
H1A O1W H1B 103(2)

loop_
_geom_bond_atom_site_label_1
_geom_bond_atom_site_label_2
_geom_bond_distance
S1 O1 1.4350(10)
S1 O2 1.4399(10)
S1 N1 1.6159(11)
S1 C1 1.7578(13)
N1 C8 1.4718(16)
N1 H1N 0.852(19)
N2 C18 1.3506(16)
N2 C14 1.3607(17)
N2 C13 1.4829(15)
N3 C16 1.3395(16)
N3 C19 1.4562(17)
N3 C20 1.4605(17)
C1 C2 1.3855(17)
C1 C6 1.3923(18)
C2 C3 1.3868(19)
C2 H2 0.9500
C3 C4 1.387(2)
C3 H3 0.9500
C4 C5 1.3971(19)
C4 C7 1.5034(19)
C5 C6 1.3844(19)
C5 H5 0.9500
C6 H6 0.9500
C7 H7A 0.9800
C7 H7B 0.9800
C7 H7C 0.9800
C8 C9 1.5284(17)
C8 C13 1.5319(17)
C8 H8 1.0000
C9 C10 1.5232(18)
C9 H9A 0.9900
C9 H9B 0.9900
C10 C11 1.5188(19)
C10 H10A 0.9900
C10 H10B 0.9900
C11 C12 1.5283(19)
C11 H11A 0.9900
C11 H11B 0.9900
C12 C13 1.5280(18)
C12 H12A 0.9900
C12 H12B 0.9900
C13 H13 1.0000
C14 C15 1.3600(18)
C14 H14 0.9500
C15 C16 1.4180(17)
C15 H15 0.9500
C16 C17 1.4186(17)
C17 C18 1.3586(18)
C17 H17 0.9500
C18 H18 0.9500
C19 H19A 0.9800
C19 H19B 0.9800
C19 H19C 0.9800
C20 H20A 0.9800
C20 H20B 0.9800
C20 H20C 0.9800
O1W H1A 0.86(2)
O1W H1B 0.89(3)

loop_
_geom_hbond_atom_site_label_D
_geom_hbond_atom_site_label_H
_geom_hbond_atom_site_label_A
_geom_hbond_distance_DH
_geom_hbond_distance_HA
_geom_hbond_distance_DA
_geom_hbond_angle_DHA
_geom_hbond_site_symmetry_A
N1 H1N Cl1 0.852(19) 2.387(19) 3.2274(12) 169.1(15) 3
O1W H1A O2 0.86(2) 1.95(2) 2.8078(15) 176(2) .
O1W H1B Cl1 0.89(3) 2.27(3) 3.1529(15) 176(2) .

loop_
_geom_torsion_atom_site_label_1
_geom_torsion_atom_site_label_2
_geom_torsion_atom_site_label_3
_geom_torsion_atom_site_label_4
_geom_torsion
O1 S1 N1 C8 163.39(9)
O2 S1 N1 C8 32.82(11)
C1 S1 N1 C8 -80.86(10)
O1 S1 C1 C2 -145.04(10)
O2 S1 C1 C2 -16.55(12)
N1 S1 C1 C2 100.78(11)
O1 S1 C1 C6 32.27(12)
O2 S1 C1 C6 160.76(10)
N1 S1 C1 C6 -81.90(11)
C6 C1 C2 C3 -2.27(19)
S1 C1 C2 C3 175.02(10)
C1 C2 C3 C4 0.6(2)
C2 C3 C4 C5 1.6(2)
C2 C3 C4 C7 -175.50(13)
C3 C4 C5 C6 -2.3(2)
C7 C4 C5 C6 174.84(13)
C4 C5 C6 C1 0.7(2)
C2 C1 C6 C5 1.63(19)
S1 C1 C6 C5 -175.65(10)
S1 N1 C8 C9 -90.72(12)
S1 N1 C8 C13 147.51(9)
N1 C8 C9 C10 -175.87(11)
C13 C8 C9 C10 -55.11(14)
C8 C9 C10 C11 57.92(15)
C9 C10 C11 C12 -58.68(16)
C10 C11 C12 C13 57.26(16)
C18 N2 C13 C12 -127.15(12)
C14 N2 C13 C12 56.87(15)
C18 N2 C13 C8 108.19(13)
C14 N2 C13 C8 -67.79(14)
C11 C12 C13 N2 -179.06(11)
C11 C12 C13 C8 -55.81(15)
N1 C8 C13 N2 -58.56(12)
C9 C8 C13 N2 178.68(10)
N1 C8 C13 C12 177.30(10)
C9 C8 C13 C12 54.54(14)
C18 N2 C14 C15 0.59(19)
C13 N2 C14 C15 176.59(12)
N2 C14 C15 C16 -2.0(2)
C19 N3 C16 C15 -3.45(18)
C20 N3 C16 C15 174.98(12)
C19 N3 C16 C17 177.14(12)
C20 N3 C16 C17 -4.43(18)
C14 C15 C16 N3 -177.22(12)
C14 C15 C16 C17 2.22(18)
N3 C16 C17 C18 178.27(12)
C15 C16 C17 C18 -1.17(18)
C14 N2 C18 C17 0.51(19)
C13 N2 C18 C17 -175.53(12)
C16 C17 C18 N2 -0.2(2)
